data_2235373
loop_
_publ_author_name
'Suresh, G.'
'Sabari, V.'
'Devaraj, A.'
'Bakthadoss, M.'
'Aravindhan, S.'

_publ_section_title
;
 2,2'-Diisopropoxy-5,5'-methylenedibenzaldehyde
;
_journal_coeditor_code BT5945
_journal_issue 7
_journal_name_full 'Acta Crystallographica Section E'
_journal_page_first o2199
_journal_paper_doi 10.1107/S1600536812028048
_journal_volume 68
_journal_year 2012
_chemical_formula_iupac 'C21 H24 O4'
_chemical_formula_moiety 'C21 H24 O4'
_chemical_formula_sum 'C21 H24 O4'
_chemical_formula_weight 340.40
_chemical_name_common 5,5'-Methylenebis(2-isopropoxybenzaldehyde)
_chemical_name_systematic
;
2,2'-Diisopropoxy-5,5'-methylenedibenzaldehyde
;
_space_group_IT_number 43
_symmetry_cell_setting orthorhombic
_symmetry_space_group_name_Hall 'F 2 -2d'
_symmetry_space_group_name_H-M 'F d d 2'
_atom_sites_solution_hydrogens geom
_atom_sites_solution_primary direct
_atom_sites_solution_secondary difmap
_audit_creation_method SHELXL-97
_cell_angle_alpha 90.00
_cell_angle_beta 90.00
_cell_angle_gamma 90.00
_cell_formula_units_Z 8
_cell_length_a 26.337(9)
_cell_length_b 28.349(10)
_cell_length_c 4.990(2)
_cell_measurement_reflns_used 1022
_cell_measurement_temperature 293(2)
_cell_measurement_theta_max 26.00
_cell_measurement_theta_min 3.09
_cell_volume 3726(2)
_computing_cell_refinement '<i>SAINT</i> (Bruker, 2008)'
_computing_data_collection '<i>APEX2</i> (Bruker, 2008)'
_computing_data_reduction '<i>SAINT</i> (Bruker, 2008)'
_computing_molecular_graphics '<i>ORTEP-3</i> (Farrugia, 1997)'
_computing_publication_material '<i>SHELXL97</i> (Sheldrick, 2008) and <i>PLATON</i> (Spek, 2009)'
_computing_structure_refinement '<i>SHELXL97</i> (Sheldrick, 2008)'
_computing_structure_solution '<i>SHELXS97</i> (Sheldrick, 2008)'
_diffrn_ambient_temperature 293(2)
_diffrn_measured_fraction_theta_full 0.997
_diffrn_measured_fraction_theta_max 0.997
_diffrn_measurement_device_type 'Bruker SMART APEXII area-detector'
_diffrn_measurement_method '\w and \f scans'
_diffrn_radiation_monochromator graphite
_diffrn_radiation_source 'fine-focus sealed tube'
_diffrn_radiation_type MoK\a
_diffrn_radiation_wavelength 0.71073
_diffrn_reflns_av_R_equivalents 0.0354
_diffrn_reflns_av_sigmaI/netI 0.0281
_diffrn_reflns_limit_h_max 32
_diffrn_reflns_limit_h_min -32
_diffrn_reflns_limit_k_max 34
_diffrn_reflns_limit_k_min -31
_diffrn_reflns_limit_l_max 4
_diffrn_reflns_limit_l_min -6
_diffrn_reflns_number 4329
_diffrn_reflns_theta_full 26.00
_diffrn_reflns_theta_max 26.00
_diffrn_reflns_theta_min 3.09
_exptl_absorpt_coefficient_mu 0.083
_exptl_absorpt_correction_T_max 0.9836
_exptl_absorpt_correction_T_min 0.9715
_exptl_absorpt_correction_type multi-scan
_exptl_absorpt_process_details '(<i>SADABS</i>; Bruker, 2008)'
_exptl_crystal_colour colourless
_exptl_crystal_density_diffrn 1.214
_exptl_crystal_density_method 'not measured'
_exptl_crystal_description orthorhombic
_exptl_crystal_F_000 1456
_exptl_crystal_size_max 0.35
_exptl_crystal_size_mid 0.25
_exptl_crystal_size_min 0.20
_refine_diff_density_max 0.173
_refine_diff_density_min -0.127
_refine_ls_extinction_method none
_refine_ls_goodness_of_fit_ref 1.061
_refine_ls_hydrogen_treatment constr
_refine_ls_matrix_type full
_refine_ls_number_parameters 114
_refine_ls_number_reflns 1022
_refine_ls_number_restraints 1
_refine_ls_restrained_S_all 1.061
_refine_ls_R_factor_all 0.0476
_refine_ls_R_factor_gt 0.0395
_refine_ls_shift/su_max 0.000
_refine_ls_shift/su_mean 0.000
_refine_ls_structure_factor_coef Fsqd
_refine_ls_weighting_details 'calc w=1/[\s^2^(Fo^2^)+(0.0561P)^2^+2.1412P] where P=(Fo^2^+2Fc^2^)/3'
_refine_ls_weighting_scheme calc
_refine_ls_wR_factor_gt 0.1061
_refine_ls_wR_factor_ref 0.1135
_reflns_number_gt 886
_reflns_number_total 1022
_reflns_threshold_expression I>2\s(I)
_cod_data_source_file bt5945.cif
_cod_data_source_block I
_cod_database_code 2235373
_cod_database_fobs_code 2235373

loop_
_symmetry_equiv_pos_as_xyz
'x, y, z'
'-x, -y, z'
'x+1/4, -y+1/4, z+1/4'
'-x+1/4, y+1/4, z+1/4'
'x, y+1/2, z+1/2'
'-x, -y+1/2, z+1/2'
'x+1/4, -y+3/4, z+3/4'
'-x+1/4, y+3/4, z+3/4'
'x+1/2, y, z+1/2'
'-x+1/2, -y, z+1/2'
'x+3/4, -y+1/4, z+3/4'
'-x+3/4, y+1/4, z+3/4'
'x+1/2, y+1/2, z'
'-x+1/2, -y+1/2, z'
'x+3/4, -y+3/4, z+1/4'
'-x+3/4, y+3/4, z+1/4'

loop_
_atom_site_type_symbol
_atom_site_label
_atom_site_fract_x
_atom_site_fract_y
_atom_site_fract_z
_atom_site_U_iso_or_equiv
_atom_site_adp_type
_atom_site_calc_flag
_atom_site_refinement_flags
_atom_site_occupancy
_atom_site_symmetry_multiplicity
O O1 0.15629(6) 0.10388(6) 0.7445(5) 0.0632(5) Uani d . 1 1
C C4 0.25293(9) 0.18516(9) 0.9981(6) 0.0580(6) Uani d . 1 1
H H4 0.2873 0.1919 0.9767 0.070 Uiso calc R 1 1
C C2 0.18085(8) 0.13881(8) 0.8776(6) 0.0499(6) Uani d . 1 1
C C7 0.2500 0.2500 1.3451(9) 0.0711(11) Uani d S 1 2
H H7A 0.2245 0.2642 1.4598 0.085 Uiso calc PR 0.50 1
H H7B 0.2755 0.2358 1.4598 0.085 Uiso calc PR 0.50 1
C C1 0.15181(8) 0.16511(8) 1.0577(6) 0.0552(7) Uani d . 1 1
C C3 0.23209(8) 0.14955(8) 0.8487(6) 0.0572(7) Uani d . 1 1
H H3 0.2521 0.1326 0.7288 0.069 Uiso calc R 1 1
C C5 0.22521(9) 0.21160(8) 1.1795(5) 0.0546(6) Uani d . 1 1
C C6 0.17461(9) 0.20091(8) 1.2046(6) 0.0578(7) Uani d . 1 1
H H6 0.1549 0.2182 1.3240 0.069 Uiso calc R 1 1
C C9 0.18476(10) 0.06998(9) 0.5895(6) 0.0621(7) Uani d . 1 1
H H9 0.2076 0.0865 0.4661 0.075 Uiso calc R 1 1
O O2 0.07084(7) 0.17443(8) 1.2544(9) 0.1226(13) Uani d . 1 1
C C10 0.21526(11) 0.03853(10) 0.7716(8) 0.0760(9) Uani d . 1 1
H H10A 0.2397 0.0571 0.8674 0.114 Uiso calc R 1 1
H H10B 0.2325 0.0151 0.6667 0.114 Uiso calc R 1 1
H H10C 0.1930 0.0233 0.8968 0.114 Uiso calc R 1 1
C C11 0.14556(13) 0.04302(12) 0.4324(8) 0.0882(11) Uani d . 1 1
H H11A 0.1274 0.0643 0.3176 0.132 Uiso calc R 1 1
H H11B 0.1222 0.0281 0.5537 0.132 Uiso calc R 1 1
H H11C 0.1620 0.0194 0.3255 0.132 Uiso calc R 1 1
C C8 0.09748(9) 0.15523(10) 1.0940(10) 0.0888(13) Uani d . 1 1
H H8 0.0828 0.1325 0.9845 0.107 Uiso calc R 1 1

loop_
_atom_site_aniso_label
_atom_site_aniso_U_11
_atom_site_aniso_U_22
_atom_site_aniso_U_33
_atom_site_aniso_U_12
_atom_site_aniso_U_13
_atom_site_aniso_U_23
O1 0.0503(9) 0.0492(9) 0.0902(13) -0.0024(7) 0.0055(10) -0.0102(10)
C4 0.0436(11) 0.0618(14) 0.0686(15) -0.0084(10) 0.0086(12) 0.0086(14)
C2 0.0445(11) 0.0388(11) 0.0663(15) 0.0025(9) 0.0052(12) 0.0066(11)
C7 0.079(2) 0.074(3) 0.060(2) -0.0213(19) 0.000 0.000
C1 0.0430(11) 0.0383(11) 0.0844(19) 0.0028(9) 0.0120(13) 0.0036(13)
C3 0.0477(12) 0.0544(14) 0.0695(16) -0.0004(10) 0.0158(12) -0.0006(14)
C5 0.0576(12) 0.0495(13) 0.0568(15) -0.0065(10) 0.0027(12) 0.0081(12)
C6 0.0560(12) 0.0444(12) 0.0730(18) 0.0018(10) 0.0181(13) 0.0005(14)
C9 0.0704(15) 0.0549(14) 0.0609(15) -0.0082(12) 0.0218(14) -0.0046(13)
O2 0.0639(12) 0.0834(15) 0.221(4) -0.0002(10) 0.0623(19) -0.031(2)
C10 0.0793(17) 0.0574(15) 0.091(2) 0.0121(13) 0.0235(18) -0.0004(17)
C11 0.098(2) 0.082(2) 0.084(2) -0.0235(17) 0.011(2) -0.016(2)
C8 0.0464(13) 0.0554(15) 0.164(4) 0.0008(12) 0.024(2) -0.018(2)

loop_
_atom_type_symbol
_atom_type_description
_atom_type_scat_dispersion_real
_atom_type_scat_dispersion_imag
_atom_type_scat_source
C C 0.0033 0.0016 'International Tables Vol C Tables 4.2.6.8 and 6.1.1.4'
H H 0.0000 0.0000 'International Tables Vol C Tables 4.2.6.8 and 6.1.1.4'
O O 0.0106 0.0060 'International Tables Vol C Tables 4.2.6.8 and 6.1.1.4'

loop_
_geom_angle_atom_site_label_1
_geom_angle_atom_site_label_2
_geom_angle_atom_site_label_3
_geom_angle_site_symmetry_1
_geom_angle
C2 O1 C9 . 120.03(18)
C3 C4 C5 . 122.9(2)
C3 C4 H4 . 118.5
C5 C4 H4 . 118.5
O1 C2 C3 . 124.9(2)
O1 C2 C1 . 116.35(18)
C3 C2 C1 . 118.8(2)
C5 C7 C5 14 113.9(4)
C5 C7 H7A 14 108.8
C5 C7 H7A . 108.8
C5 C7 H7B 14 108.8
C5 C7 H7B . 108.8
H7A C7 H7B . 107.7
C6 C1 C2 . 119.6(2)
C6 C1 C8 . 119.7(3)
C2 C1 C8 . 120.8(2)
C4 C3 C2 . 119.6(2)
C4 C3 H3 . 120.2
C2 C3 H3 . 120.2
C6 C5 C4 . 116.9(2)
C6 C5 C7 . 121.8(2)
C4 C5 C7 . 121.2(2)
C5 C6 C1 . 122.2(2)
C5 C6 H6 . 118.9
C1 C6 H6 . 118.9
O1 C9 C10 . 110.4(3)
O1 C9 C11 . 105.1(2)
C10 C9 C11 . 112.3(2)
O1 C9 H9 . 109.6
C10 C9 H9 . 109.6
C11 C9 H9 . 109.6
C9 C10 H10A . 109.5
C9 C10 H10B . 109.5
H10A C10 H10B . 109.5
C9 C10 H10C . 109.5
H10A C10 H10C . 109.5
H10B C10 H10C . 109.5
C9 C11 H11A . 109.5
C9 C11 H11B . 109.5
H11A C11 H11B . 109.5
C9 C11 H11C . 109.5
H11A C11 H11C . 109.5
H11B C11 H11C . 109.5
O2 C8 C1 . 124.6(3)
O2 C8 H8 . 117.7
C1 C8 H8 . 117.7

loop_
_geom_bond_atom_site_label_1
_geom_bond_atom_site_label_2
_geom_bond_site_symmetry_2
_geom_bond_distance
O1 C2 . 1.357(3)
O1 C9 . 1.444(3)
C4 C3 . 1.370(4)
C4 C5 . 1.384(4)
C4 H4 . 0.9300
C2 C3 . 1.391(3)
C2 C1 . 1.396(3)
C7 C5 14 1.514(4)
C7 C5 . 1.515(4)
C7 H7A . 0.9700
C7 H7B . 0.9700
C1 C6 . 1.389(3)
C1 C8 . 1.469(3)
C3 H3 . 0.9300
C5 C6 . 1.372(3)
C6 H6 . 0.9300
C9 C10 . 1.505(4)
C9 C11 . 1.505(4)
C9 H9 . 0.9800
O2 C8 . 1.196(5)
C10 H10A . 0.9600
C10 H10B . 0.9600
C10 H10C . 0.9600
C11 H11A . 0.9600
C11 H11B . 0.9600
C11 H11C . 0.9600
C8 H8 . 0.9300

loop_
_geom_hbond_atom_site_label_D
_geom_hbond_atom_site_label_H
_geom_hbond_atom_site_label_A
_geom_hbond_site_symmetry_A
_geom_hbond_distance_DH
_geom_hbond_distance_HA
_geom_hbond_distance_DA
_geom_hbond_angle_DHA
_geom_hbond_publ_flag
C8 H8 O1 1 0.93 2.42 2.749(3) 101 n

loop_
_geom_torsion_atom_site_label_1
_geom_torsion_atom_site_label_2
_geom_torsion_atom_site_label_3
_geom_torsion_atom_site_label_4
_geom_torsion_site_symmetry_1
_geom_torsion
C9 O1 C2 C3 . 9.8(4)
C9 O1 C2 C1 . -169.6(2)
O1 C2 C1 C6 . 178.9(2)
C3 C2 C1 C6 . -0.5(4)
O1 C2 C1 C8 . -0.9(4)
C3 C2 C1 C8 . 179.7(3)
C5 C4 C3 C2 . -0.1(4)
O1 C2 C3 C4 . -178.8(2)
C1 C2 C3 C4 . 0.6(4)
C3 C4 C5 C6 . -0.4(4)
C3 C4 C5 C7 . 178.7(3)
C5 C7 C5 C6 14 -122.2(3)
C5 C7 C5 C4 14 58.8(2)
C4 C5 C6 C1 . 0.4(4)
C7 C5 C6 C1 . -178.6(3)
C2 C1 C6 C5 . 0.0(4)
C8 C1 C6 C5 . 179.8(3)
C2 O1 C9 C10 . 68.9(3)
C2 O1 C9 C11 . -169.7(2)
C6 C1 C8 O2 . -4.1(6)
C2 C1 C8 O2 . 175.7(4)
